data_7022936
loop_
_publ_author_name
'Wannarit, Nanthawat'
'Roubeau, Olivier'
'Youngme, Sujittra'
'Teat, Simon J.'
'Gamez, Patrick'

_publ_section_title
;
 Influence of supramolecular bonding contacts on the spin crossover
 behaviour of iron(II) complexes from 2,2'-dipyridylamino/s-triazine
 ligands.
;
_journal_issue 19
_journal_name_full 'Dalton transactions (Cambridge, England : 2003)'
_journal_page_first 7120
_journal_page_last 7130
_journal_paper_doi 10.1039/c3dt50326g
_journal_volume 42
_journal_year 2013
_chemical_formula_moiety 'C52 H36 Fe N14 O4 Se2, 4(C H2 Cl2), 4(C H4 O)'
_chemical_formula_sum 'C60 H60 Cl8 Fe N14 O8 Se2'
_chemical_formula_weight 1602.59
_chemical_name_systematic
;
?
;
_space_group_IT_number 14
_symmetry_cell_setting monoclinic
_symmetry_space_group_name_Hall '-P 2ybc'
_symmetry_space_group_name_H-M 'P 1 21/c 1'
_atom_sites_solution_hydrogens geom
_atom_sites_solution_primary direct
_atom_sites_solution_secondary difmap
_audit_creation_method SHELXL-97
_cell_angle_alpha 90.00
_cell_angle_beta 111.243(12)
_cell_angle_gamma 90.00
_cell_formula_units_Z 2
_cell_length_a 8.642(2)
_cell_length_b 32.287(6)
_cell_length_c 13.175(2)
_cell_measurement_reflns_used 8026
_cell_measurement_temperature 100(2)
_cell_measurement_theta_max 26.15
_cell_measurement_theta_min 2.50
_cell_volume 3426.4(12)
_computing_cell_refinement 'Bruker SAINT'
_computing_data_collection 'Bruker APEX 2'
_computing_data_reduction 'Bruker SAINT'
_computing_structure_refinement 'SHELXL-97 (Sheldrick, 1997)'
_computing_structure_solution 'SHELXS-97 (Sheldrick, 1990)'
_diffrn_ambient_temperature 100(2)
_diffrn_measured_fraction_theta_full 0.997
_diffrn_measured_fraction_theta_max 0.995
_diffrn_measurement_device_type 'Bruker APEX II QUAZAR'
_diffrn_measurement_method '\w rotation with narrow frames'
_diffrn_radiation_monochromator graphite
_diffrn_radiation_source 'multilayer monochromator ImuS'
_diffrn_radiation_type MoK\a
_diffrn_radiation_wavelength 0.71073
_diffrn_reflns_av_R_equivalents 0.0595
_diffrn_reflns_av_sigmaI/netI 0.0552
_diffrn_reflns_limit_h_max 10
_diffrn_reflns_limit_h_min -10
_diffrn_reflns_limit_k_max 38
_diffrn_reflns_limit_k_min -38
_diffrn_reflns_limit_l_max 13
_diffrn_reflns_limit_l_min -15
_diffrn_reflns_number 23597
_diffrn_reflns_theta_full 25.00
_diffrn_reflns_theta_max 25.35
_diffrn_reflns_theta_min 2.08
_exptl_absorpt_coefficient_mu 1.657
_exptl_absorpt_correction_T_max 0.90
_exptl_absorpt_correction_T_min 0.75
_exptl_absorpt_correction_type multi-scan
_exptl_absorpt_process_details 'SADABS Bruker AXS Madison WI US'
_exptl_crystal_colour yellow
_exptl_crystal_density_diffrn 1.553
_exptl_crystal_density_method 'not measured'
_exptl_crystal_description lath
_exptl_crystal_F_000 1624
_exptl_crystal_size_max 0.18
_exptl_crystal_size_mid 0.10
_exptl_crystal_size_min 0.06
_refine_diff_density_max 1.837
_refine_diff_density_min -0.945
_refine_diff_density_rms 0.131
_refine_ls_extinction_method none
_refine_ls_goodness_of_fit_ref 1.065
_refine_ls_hydrogen_treatment mixed
_refine_ls_matrix_type full
_refine_ls_number_parameters 483
_refine_ls_number_reflns 6249
_refine_ls_number_restraints 94
_refine_ls_restrained_S_all 1.107
_refine_ls_R_factor_all 0.0790
_refine_ls_R_factor_gt 0.0657
_refine_ls_shift/su_max 0.001
_refine_ls_shift/su_mean 0.000
_refine_ls_structure_factor_coef Fsqd
_refine_ls_weighting_details 'calc w=1/[\s^2^(Fo^2^)+(0.1140P)^2^+10.3463P] where P=(Fo^2^+2Fc^2^)/3'
_refine_ls_weighting_scheme calc
_refine_ls_wR_factor_gt 0.1882
_refine_ls_wR_factor_ref 0.1978
_reflns_number_gt 5064
_reflns_number_total 6249
_reflns_threshold_expression >2sigma(I)
_cod_data_source_file c3dt50326g.txt
_cod_data_source_block 17CH2CL2
_cod_original_cell_volume 3426.4(11)
_cod_original_sg_symbol_H-M P21/c
_cod_database_code 7022936

loop_
_symmetry_equiv_pos_as_xyz
'x, y, z'
'-x, y+1/2, -z+1/2'
'-x, -y, -z'
'x, -y-1/2, z-1/2'

loop_
_atom_site_label
_atom_site_type_symbol
_atom_site_fract_x
_atom_site_fract_y
_atom_site_fract_z
_atom_site_U_iso_or_equiv
_atom_site_adp_type
_atom_site_occupancy
_atom_site_symmetry_multiplicity
_atom_site_calc_flag
_atom_site_refinement_flags
_atom_site_disorder_assembly
_atom_site_disorder_group
Fe1 Fe 0.5000 0.5000 0.5000 0.0130(2) Uani 1 2 d S . .
Se1 Se 0.44066(7) 0.590929(16) 0.78054(4) 0.0253(2) Uani 1 1 d . . .
O1 O 0.3492(6) 0.30535(11) 0.3062(3) 0.0327(10) Uani 1 1 d . . .
O2 O 0.0189(5) 0.39297(11) 0.0522(3) 0.0235(8) Uani 1 1 d . . .
N1 N 0.4831(5) 0.53453(12) 0.6160(3) 0.0173(9) Uani 1 1 d . . .
N2 N 0.4549(5) 0.45059(12) 0.5755(3) 0.0161(9) Uani 1 1 d . . .
N3 N 0.2526(5) 0.50477(11) 0.4258(3) 0.0140(8) Uani 1 1 d . . .
N4 N 0.2337(5) 0.43191(11) 0.4147(3) 0.0132(8) Uani 1 1 d . . .
N5 N 0.2953(6) 0.36743(12) 0.3622(3) 0.0197(9) Uani 1 1 d . . .
N6 N 0.1751(6) 0.34840(12) 0.1752(3) 0.0203(9) Uani 1 1 d . . .
N7 N 0.1199(5) 0.41519(12) 0.2320(3) 0.0182(9) Uani 1 1 d . . .
C1 C 0.4635(6) 0.55646(14) 0.6801(4) 0.0185(10) Uani 1 1 d . . .
C2 C 0.5431(7) 0.44431(15) 0.6815(4) 0.0197(11) Uani 1 1 d . . .
H2A H 0.6259 0.4640 0.7189 0.024 Uiso 1 1 calc R . .
C3 C 0.5195(7) 0.41086(16) 0.7385(4) 0.0235(11) Uani 1 1 d . . .
H3A H 0.5861 0.4075 0.8133 0.028 Uiso 1 1 calc R . .
C4 C 0.3988(7) 0.38215(16) 0.6867(4) 0.0241(12) Uani 1 1 d . . .
H4A H 0.3825 0.3584 0.7241 0.029 Uiso 1 1 calc R . .
C5 C 0.3015(6) 0.38898(15) 0.5780(4) 0.0181(10) Uani 1 1 d . . .
H5A H 0.2140 0.3705 0.5405 0.022 Uiso 1 1 calc R . .
C6 C 0.3339(6) 0.42310(14) 0.5252(4) 0.0158(10) Uani 1 1 d . . .
C7 C 0.1761(6) 0.54216(15) 0.4126(4) 0.0183(10) Uani 1 1 d . . .
H7A H 0.2427 0.5662 0.4374 0.022 Uiso 1 1 calc R . .
C8 C 0.0082(7) 0.54697(16) 0.3656(4) 0.0242(11) Uani 1 1 d . . .
H8A H -0.0395 0.5739 0.3556 0.029 Uiso 1 1 calc R . .
C9 C -0.0931(7) 0.51202(17) 0.3324(4) 0.0238(11) Uani 1 1 d . . .
H9A H -0.2103 0.5146 0.2995 0.029 Uiso 1 1 calc R . .
C10 C -0.0179(6) 0.47371(15) 0.3485(4) 0.0203(11) Uani 1 1 d . . .
H10A H -0.0829 0.4492 0.3288 0.024 Uiso 1 1 calc R . .
C11 C 0.1527(6) 0.47138(14) 0.3937(4) 0.0148(10) Uani 1 1 d . . .
C12 C 0.2130(6) 0.40362(14) 0.3332(4) 0.0155(10) Uani 1 1 d . . .
C13 C 0.2677(7) 0.34197(14) 0.2776(4) 0.0204(11) Uani 1 1 d . . .
C14 C 0.1066(6) 0.38601(15) 0.1584(4) 0.0176(10) Uani 1 1 d . . .
C15 C 0.3268(8) 0.27715(16) 0.2198(5) 0.0303(13) Uani 1 1 d . . .
C16 C 0.2152(9) 0.24550(17) 0.2046(5) 0.0393(16) Uani 1 1 d . . .
H16A H 0.1519 0.2429 0.2500 0.047 Uiso 1 1 calc R . .
C17 C 0.1962(10) 0.21724(18) 0.1217(6) 0.0464(18) Uani 1 1 d . . .
H17A H 0.1181 0.1954 0.1094 0.056 Uiso 1 1 calc R . .
C18 C 0.2902(9) 0.22075(17) 0.0568(5) 0.0388(15) Uani 1 1 d . . .
H18A H 0.2762 0.2015 -0.0004 0.047 Uiso 1 1 calc R . .
C19 C 0.4044(9) 0.25233(18) 0.0755(6) 0.0393(15) Uani 1 1 d . . .
H19A H 0.4701 0.2546 0.0314 0.047 Uiso 1 1 calc R . .
C20 C 0.4243(9) 0.28088(17) 0.1582(5) 0.0380(15) Uani 1 1 d . . .
H20A H 0.5038 0.3025 0.1718 0.046 Uiso 1 1 calc R . .
C21 C -0.0777(7) 0.42880(16) 0.0163(4) 0.0227(11) Uani 1 1 d . . .
C22 C -0.0578(7) 0.44986(18) -0.0697(4) 0.0278(12) Uani 1 1 d . . .
H22A H 0.0202 0.4407 -0.1004 0.033 Uiso 1 1 calc R . .
C23 C -0.1545(8) 0.48464(17) -0.1099(4) 0.0309(13) Uani 1 1 d . . .
H23A H -0.1409 0.4999 -0.1678 0.037 Uiso 1 1 calc R . .
C24 C -0.2696(8) 0.49735(18) -0.0670(5) 0.0328(14) Uani 1 1 d . . .
H24A H -0.3355 0.5212 -0.0954 0.039 Uiso 1 1 calc R . .
C25 C -0.2894(7) 0.47516(19) 0.0181(5) 0.0342(14) Uani 1 1 d . . .
H25A H -0.3695 0.4839 0.0475 0.041 Uiso 1 1 calc R . .
C26 C -0.1941(7) 0.44056(17) 0.0603(4) 0.0245(12) Uani 1 1 d . . .
H26A H -0.2079 0.4252 0.1180 0.029 Uiso 1 1 calc R . .
Cl1 Cl 0.1315(6) 0.35458(17) 0.8379(4) 0.0507(11) Uani 0.570(6) 1 d PDU A 1
Cl2 Cl 0.4889(4) 0.35036(9) 0.9630(2) 0.0441(10) Uani 0.570(6) 1 d PDU A 1
C1S C 0.2960(14) 0.3668(5) 0.9606(10) 0.050(3) Uani 0.570(6) 1 d PDU A 1
H1SA H 0.2990 0.3971 0.9716 0.060 Uiso 0.570(6) 1 calc PR A 1
H1SB H 0.2738 0.3537 1.0220 0.060 Uiso 0.570(6) 1 calc PR A 1
Cl3 Cl 0.3357(10) 0.3974(3) 0.9296(6) 0.110(3) Uani 0.430(6) 1 d PDU A 2
Cl4 Cl 0.0525(13) 0.3447(3) 0.8170(7) 0.084(2) Uani 0.430(6) 1 d PDU A 2
C2S C 0.246(2) 0.3480(6) 0.9262(17) 0.091(6) Uani 0.430(6) 1 d PDU A 2
H2SA H 0.2294 0.3430 0.9958 0.109 Uiso 0.430(6) 1 calc PR A 2
H2SB H 0.3215 0.3265 0.9177 0.109 Uiso 0.430(6) 1 calc PR A 2
Cl5 Cl 0.8207(5) 0.27982(15) 1.0715(4) 0.0791(17) Uani 0.557(7) 1 d PDU B 1
Cl6 Cl 0.7539(10) 0.2864(2) 0.8400(4) 0.104(2) Uani 0.557(7) 1 d PDU B 1
C3S C 0.904(2) 0.2916(5) 0.9710(9) 0.064(4) Uani 0.557(7) 1 d PDU B 1
H3SA H 0.9463 0.3204 0.9814 0.077 Uiso 0.557(7) 1 calc PR B 1
H3SB H 0.9978 0.2728 0.9789 0.077 Uiso 0.557(7) 1 calc PR B 1
Cl7 Cl 0.7491(11) 0.3239(3) 1.0838(8) 0.141(4) Uani 0.443(7) 1 d PDU B 2
Cl8 Cl 0.6645(14) 0.2855(3) 0.8718(8) 0.121(3) Uani 0.443(7) 1 d PDU B 2
C4S C 0.817(3) 0.3109(9) 0.9774(15) 0.096(7) Uani 0.443(7) 1 d PDU B 2
H4SA H 0.8500 0.3365 0.9489 0.115 Uiso 0.443(7) 1 calc PR B 2
H4SB H 0.9161 0.2929 1.0060 0.115 Uiso 0.443(7) 1 calc PR B 2
O1S O 0.9315(9) 0.3560(3) 0.4209(6) 0.087(2) Uani 1 1 d DU . .
H1S H 0.874(13) 0.358(3) 0.472(7) 0.105 Uiso 1 1 d D . .
C5S C 0.8928(10) 0.3279(3) 0.3533(10) 0.080(3) Uani 1 1 d DU . .
H9 H 0.8242 0.3390 0.2820 0.120 Uiso 1 1 calc R . .
H10 H 0.8298 0.3068 0.3755 0.120 Uiso 1 1 calc R . .
H11 H 0.9934 0.3154 0.3488 0.120 Uiso 1 1 calc R . .
O2S O 0.6687(9) 0.3656(2) 0.4988(6) 0.0809(19) Uani 1 1 d DU . .
H2S H 0.562(7) 0.370(3) 0.439(6) 0.097 Uiso 1 1 d D . .
C6S C 0.7364(14) 0.3382(3) 0.5738(7) 0.083(3) Uani 1 1 d DU . .
H12 H 0.6969 0.3422 0.6341 0.125 Uiso 1 1 calc R . .
H13 H 0.8574 0.3413 0.6007 0.125 Uiso 1 1 calc R . .
H14 H 0.7061 0.3104 0.5433 0.125 Uiso 1 1 calc R . .

loop_
_atom_site_aniso_label
_atom_site_aniso_U_11
_atom_site_aniso_U_22
_atom_site_aniso_U_33
_atom_site_aniso_U_23
_atom_site_aniso_U_13
_atom_site_aniso_U_12
Fe1 0.0177(5) 0.0074(5) 0.0168(5) -0.0013(3) 0.0099(4) -0.0009(4)
Se1 0.0344(4) 0.0199(3) 0.0303(3) -0.0097(2) 0.0221(3) -0.0045(2)
O1 0.061(3) 0.0150(18) 0.022(2) -0.0039(15) 0.0149(19) 0.0006(18)
O2 0.031(2) 0.0219(19) 0.0185(19) -0.0013(14) 0.0100(16) 0.0020(16)
N1 0.022(2) 0.0124(19) 0.021(2) 0.0007(16) 0.0122(18) -0.0033(16)
N2 0.023(2) 0.0106(19) 0.019(2) -0.0039(15) 0.0128(18) -0.0011(16)
N3 0.019(2) 0.0090(18) 0.017(2) 0.0002(15) 0.0103(17) -0.0006(15)
N4 0.018(2) 0.0066(18) 0.017(2) 0.0002(15) 0.0080(16) -0.0009(15)
N5 0.034(3) 0.0073(19) 0.020(2) -0.0002(16) 0.0115(19) 0.0006(17)
N6 0.030(2) 0.012(2) 0.022(2) -0.0027(16) 0.0138(19) -0.0039(17)
N7 0.024(2) 0.011(2) 0.021(2) -0.0023(16) 0.0108(18) -0.0037(16)
C1 0.024(3) 0.011(2) 0.026(3) -0.0022(19) 0.015(2) -0.0053(19)
C2 0.026(3) 0.016(2) 0.019(3) 0.0000(19) 0.011(2) -0.002(2)
C3 0.030(3) 0.024(3) 0.017(3) 0.004(2) 0.009(2) 0.000(2)
C4 0.040(3) 0.016(2) 0.022(3) 0.004(2) 0.018(2) 0.000(2)
C5 0.022(3) 0.013(2) 0.023(3) 0.0008(19) 0.012(2) -0.0017(19)
C6 0.019(2) 0.013(2) 0.018(2) -0.0031(18) 0.009(2) 0.0000(19)
C7 0.024(3) 0.011(2) 0.024(3) -0.0012(19) 0.014(2) 0.0012(19)
C8 0.028(3) 0.019(3) 0.029(3) -0.002(2) 0.015(2) 0.003(2)
C9 0.020(3) 0.026(3) 0.028(3) 0.000(2) 0.011(2) 0.004(2)
C10 0.022(3) 0.019(2) 0.026(3) -0.002(2) 0.015(2) -0.001(2)
C11 0.023(3) 0.012(2) 0.013(2) -0.0003(17) 0.011(2) 0.0003(19)
C12 0.017(2) 0.010(2) 0.023(3) 0.0012(18) 0.011(2) -0.0014(18)
C13 0.034(3) 0.007(2) 0.025(3) 0.0018(19) 0.016(2) 0.000(2)
C14 0.023(3) 0.017(2) 0.016(2) -0.0018(19) 0.011(2) -0.006(2)
C15 0.053(4) 0.010(2) 0.031(3) -0.002(2) 0.018(3) 0.003(2)
C16 0.065(5) 0.018(3) 0.048(4) -0.005(3) 0.037(4) -0.004(3)
C17 0.073(5) 0.015(3) 0.065(5) -0.011(3) 0.041(4) -0.013(3)
C18 0.068(5) 0.014(3) 0.043(4) -0.010(2) 0.031(3) -0.002(3)
C19 0.059(4) 0.022(3) 0.049(4) -0.004(3) 0.034(3) 0.003(3)
C20 0.055(4) 0.017(3) 0.049(4) -0.006(3) 0.029(3) -0.005(3)
C21 0.025(3) 0.021(3) 0.020(3) -0.002(2) 0.007(2) -0.002(2)
C22 0.030(3) 0.033(3) 0.020(3) -0.006(2) 0.010(2) -0.016(2)
C23 0.041(3) 0.024(3) 0.019(3) 0.003(2) 0.000(2) -0.011(3)
C24 0.031(3) 0.026(3) 0.028(3) -0.003(2) -0.005(3) 0.002(2)
C25 0.026(3) 0.040(3) 0.032(3) -0.004(3) 0.005(2) 0.006(3)
C26 0.021(3) 0.033(3) 0.021(3) -0.001(2) 0.009(2) -0.004(2)
Cl1 0.055(3) 0.063(3) 0.041(2) -0.0127(18) 0.025(2) 0.000(2)
Cl2 0.055(2) 0.0451(18) 0.0394(17) 0.0095(12) 0.0253(14) 0.0056(13)
C1S 0.058(8) 0.045(8) 0.047(9) -0.005(6) 0.019(6) -0.001(6)
Cl3 0.100(5) 0.166(7) 0.082(4) -0.049(4) 0.053(4) -0.028(4)
Cl4 0.112(7) 0.071(5) 0.078(5) -0.024(3) 0.044(5) -0.001(4)
C2S 0.112(14) 0.126(14) 0.050(13) 0.014(15) 0.047(7) 0.028(13)
Cl5 0.053(2) 0.087(3) 0.098(3) 0.011(2) 0.028(2) -0.010(2)
Cl6 0.108(5) 0.109(5) 0.065(3) -0.008(3) -0.003(3) -0.014(4)
C3S 0.077(12) 0.040(8) 0.066(8) -0.008(7) 0.014(6) -0.015(7)
Cl7 0.119(5) 0.151(7) 0.183(6) -0.057(5) 0.092(5) -0.055(5)
Cl8 0.119(6) 0.087(5) 0.122(5) 0.003(4) 0.003(5) -0.041(5)
C4S 0.079(18) 0.10(2) 0.093(15) -0.011(13) 0.015(9) -0.008(14)
O1S 0.058(4) 0.107(6) 0.096(5) 0.004(4) 0.027(4) 0.011(4)
C5S 0.031(4) 0.047(4) 0.150(8) 0.010(5) 0.017(4) 0.007(3)
O2S 0.075(5) 0.067(4) 0.085(5) 0.004(3) 0.010(4) 0.000(3)
C6S 0.130(6) 0.067(5) 0.050(4) 0.017(4) 0.030(4) 0.073(5)

loop_
_atom_type_symbol
_atom_type_description
_atom_type_scat_dispersion_real
_atom_type_scat_dispersion_imag
_atom_type_scat_source
C C 0.0033 0.0016 'International Tables Vol C Tables 4.2.6.8 and 6.1.1.4'
H H 0.0000 0.0000 'International Tables Vol C Tables 4.2.6.8 and 6.1.1.4'
Cl Cl 0.1484 0.1585 'International Tables Vol C Tables 4.2.6.8 and 6.1.1.4'
Fe Fe 0.3463 0.8444 'International Tables Vol C Tables 4.2.6.8 and 6.1.1.4'
N N 0.0061 0.0033 'International Tables Vol C Tables 4.2.6.8 and 6.1.1.4'
O O 0.0106 0.0060 'International Tables Vol C Tables 4.2.6.8 and 6.1.1.4'
Se Se -0.0929 2.2259 'International Tables Vol C Tables 4.2.6.8 and 6.1.1.4'

loop_
_geom_angle_atom_site_label_1
_geom_angle_atom_site_label_2
_geom_angle_atom_site_label_3
_geom_angle
_geom_angle_site_symmetry_1
_geom_angle_site_symmetry_3
N1 Fe1 N1 180.000(2) 3_666 .
N1 Fe1 N2 90.99(15) 3_666 .
N1 Fe1 N2 89.01(15) . .
N1 Fe1 N2 89.01(15) 3_666 3_666
N1 Fe1 N2 90.99(15) . 3_666
N2 Fe1 N2 180.00(13) . 3_666
N1 Fe1 N3 88.21(17) 3_666 3_666
N1 Fe1 N3 91.79(17) . 3_666
N2 Fe1 N3 93.53(16) . 3_666
N2 Fe1 N3 86.47(16) 3_666 3_666
N1 Fe1 N3 91.79(17) 3_666 .
N1 Fe1 N3 88.21(17) . .
N2 Fe1 N3 86.47(16) . .
N2 Fe1 N3 93.53(16) 3_666 .
N3 Fe1 N3 180.000(1) 3_666 .
C13 O1 C15 115.5(4) . .
C14 O2 C21 122.0(4) . .
C1 N1 Fe1 175.3(4) . .
C2 N2 C6 117.3(4) . .
C2 N2 Fe1 120.0(3) . .
C6 N2 Fe1 122.6(3) . .
C11 N3 C7 116.3(4) . .
C11 N3 Fe1 122.6(3) . .
C7 N3 Fe1 120.9(3) . .
C12 N4 C6 121.7(4) . .
C12 N4 C11 121.7(4) . .
C6 N4 C11 116.7(4) . .
C13 N5 C12 112.4(4) . .
C13 N6 C14 112.5(4) . .
C14 N7 C12 113.1(4) . .
N1 C1 Se1 178.0(5) . .
N2 C2 C3 123.2(5) . .
N2 C2 H2A 118.4 . .
C3 C2 H2A 118.4 . .
C2 C3 C4 119.6(5) . .
C2 C3 H3A 120.2 . .
C4 C3 H3A 120.2 . .
C3 C4 C5 118.1(5) . .
C3 C4 H4A 121.0 . .
C5 C4 H4A 121.0 . .
C6 C5 C4 119.1(5) . .
C6 C5 H5A 120.4 . .
C4 C5 H5A 120.4 . .
N2 C6 C5 122.6(5) . .
N2 C6 N4 116.5(4) . .
C5 C6 N4 120.8(4) . .
N3 C7 C8 123.2(5) . .
N3 C7 H7A 118.4 . .
C8 C7 H7A 118.4 . .
C7 C8 C9 119.5(5) . .
C7 C8 H8A 120.2 . .
C9 C8 H8A 120.2 . .
C10 C9 C8 118.0(5) . .
C10 C9 H9A 121.0 . .
C8 C9 H9A 121.0 . .
C9 C10 C11 119.1(5) . .
C9 C10 H10A 120.4 . .
C11 C10 H10A 120.4 . .
N3 C11 C10 123.7(4) . .
N3 C11 N4 116.0(4) . .
C10 C11 N4 120.3(4) . .
N7 C12 N5 126.1(4) . .
N7 C12 N4 117.1(4) . .
N5 C12 N4 116.7(4) . .
N6 C13 N5 128.2(5) . .
N6 C13 O1 119.0(4) . .
N5 C13 O1 112.8(4) . .
N7 C14 N6 127.5(5) . .
N7 C14 O2 120.5(4) . .
N6 C14 O2 111.9(4) . .
C16 C15 C20 122.0(5) . .
C16 C15 O1 118.8(5) . .
C20 C15 O1 119.1(5) . .
C15 C16 C17 118.9(6) . .
C15 C16 H16A 120.6 . .
C17 C16 H16A 120.6 . .
C18 C17 C16 120.3(6) . .
C18 C17 H17A 119.8 . .
C16 C17 H17A 119.8 . .
C19 C18 C17 119.6(6) . .
C19 C18 H18A 120.2 . .
C17 C18 H18A 120.2 . .
C18 C19 C20 120.5(6) . .
C18 C19 H19A 119.7 . .
C20 C19 H19A 119.7 . .
C15 C20 C19 118.6(6) . .
C15 C20 H20A 120.7 . .
C19 C20 H20A 120.7 . .
C26 C21 C22 122.2(5) . .
C26 C21 O2 121.2(5) . .
C22 C21 O2 116.4(5) . .
C21 C22 C23 118.3(5) . .
C21 C22 H22A 120.9 . .
C23 C22 H22A 120.9 . .
C24 C23 C22 120.8(5) . .
C24 C23 H23A 119.6 . .
C22 C23 H23A 119.6 . .
C23 C24 C25 119.8(5) . .
C23 C24 H24A 120.1 . .
C25 C24 H24A 120.1 . .
C26 C25 C24 120.7(6) . .
C26 C25 H25A 119.6 . .
C24 C25 H25A 119.6 . .
C25 C26 C21 118.2(5) . .
C25 C26 H26A 120.9 . .
C21 C26 H26A 120.9 . .
Cl2 C1S Cl1 113.3(7) . .
Cl2 C1S H1SA 108.9 . .
Cl1 C1S H1SA 108.9 . .
Cl2 C1S H1SB 108.9 . .
Cl1 C1S H1SB 108.9 . .
H1SA C1S H1SB 107.7 . .
Cl3 C2S Cl4 110.6(11) . .
Cl3 C2S H2SA 109.5 . .
Cl4 C2S H2SA 109.5 . .
Cl3 C2S H2SB 109.5 . .
Cl4 C2S H2SB 109.5 . .
H2SA C2S H2SB 108.1 . .
Cl6 C3S Cl5 111.4(9) . .
Cl6 C3S H3SA 109.4 . .
Cl5 C3S H3SA 109.4 . .
Cl6 C3S H3SB 109.4 . .
Cl5 C3S H3SB 109.4 . .
H3SA C3S H3SB 108.0 . .
Cl8 C4S Cl7 112.1(12) . .
Cl8 C4S H4SA 109.2 . .
Cl7 C4S H4SA 109.2 . .
Cl8 C4S H4SB 109.2 . .
Cl7 C4S H4SB 109.2 . .
H4SA C4S H4SB 107.9 . .
C5S O1S H1S 118(7) . .
O1S C5S H9 109.5 . .
O1S C5S H10 109.5 . .
H9 C5S H10 109.5 . .
O1S C5S H11 109.5 . .
H9 C5S H11 109.5 . .
H10 C5S H11 109.5 . .
C6S O2S H2S 137(6) . .
O2S C6S H12 109.5 . .
O2S C6S H13 109.5 . .
H12 C6S H13 109.5 . .
O2S C6S H14 109.5 . .
H12 C6S H14 109.5 . .
H13 C6S H14 109.5 . .

loop_
_geom_bond_atom_site_label_1
_geom_bond_atom_site_label_2
_geom_bond_distance
_geom_bond_site_symmetry_2
Fe1 N1 1.939(4) 3_666
Fe1 N1 1.939(4) .
Fe1 N2 1.992(4) .
Fe1 N2 1.992(4) 3_666
Fe1 N3 2.009(4) 3_666
Fe1 N3 2.009(4) .
Se1 C1 1.794(5) .
O1 C13 1.358(6) .
O1 C15 1.415(6) .
O2 C14 1.346(6) .
O2 C21 1.405(6) .
N1 C1 1.161(6) .
N2 C2 1.342(7) .
N2 C6 1.348(6) .
N3 C11 1.350(6) .
N3 C7 1.357(6) .
N4 C12 1.372(6) .
N4 C6 1.427(6) .
N4 C11 1.432(6) .
N5 C13 1.335(6) .
N5 C12 1.349(6) .
N6 C13 1.312(7) .
N6 C14 1.334(6) .
N7 C14 1.327(6) .
N7 C12 1.337(7) .
C2 C3 1.373(7) .
C2 H2A 0.9500 .
C3 C4 1.377(8) .
C3 H3A 0.9500 .
C4 C5 1.391(7) .
C4 H4A 0.9500 .
C5 C6 1.385(7) .
C5 H5A 0.9500 .
C7 C8 1.364(8) .
C7 H7A 0.9500 .
C8 C9 1.398(8) .
C8 H8A 0.9500 .
C9 C10 1.377(7) .
C9 H9A 0.9500 .
C10 C11 1.378(7) .
C10 H10A 0.9500 .
C15 C16 1.369(9) .
C15 C20 1.370(9) .
C16 C17 1.387(9) .
C16 H16A 0.9500 .
C17 C18 1.381(9) .
C17 H17A 0.9500 .
C18 C19 1.378(9) .
C18 H18A 0.9500 .
C19 C20 1.390(8) .
C19 H19A 0.9500 .
C20 H20A 0.9500 .
C21 C26 1.383(8) .
C21 C22 1.385(7) .
C22 C23 1.385(8) .
C22 H22A 0.9500 .
C23 C24 1.372(9) .
C23 H23A 0.9500 .
C24 C25 1.393(9) .
C24 H24A 0.9500 .
C25 C26 1.380(8) .
C25 H25A 0.9500 .
C26 H26A 0.9500 .
Cl1 C1S 1.767(11) .
Cl2 C1S 1.739(12) .
C1S H1SA 0.9900 .
C1S H1SB 0.9900 .
Cl3 C2S 1.768(15) .
Cl4 C2S 1.768(15) .
C2S H2SA 0.9900 .
C2S H2SB 0.9900 .
Cl5 C3S 1.760(13) .
Cl6 C3S 1.750(12) .
C3S H3SA 0.9900 .
C3S H3SB 0.9900 .
Cl7 C4S 1.756(15) .
Cl8 C4S 1.737(14) .
C4S H4SA 0.9900 .
C4S H4SB 0.9900 .
O1S C5S 1.231(10) .
O1S H1S 0.97(2) .
C5S H9 0.9800 .
C5S H10 0.9800 .
C5S H11 0.9800 .
O2S C6S 1.298(9) .
O2S H2S 0.98(2) .
C6S H12 0.9800 .
C6S H13 0.9800 .
C6S H14 0.9800 .

loop_
_geom_hbond_atom_site_label_D
_geom_hbond_atom_site_label_H
_geom_hbond_atom_site_label_A
_geom_hbond_distance_DH
_geom_hbond_distance_HA
_geom_hbond_distance_DA
_geom_hbond_angle_DHA
O1S H1S O2S 0.97(2) 1.95(6) 2.828(11) 150(10)
O2S H2S N5 0.98(2) 2.16(5) 3.074(8) 155(9)
